data_7712538
loop_
_publ_author_name
'Pankov, Roman O.'
'Prima, Darya O.'
'Kostyukovich, Alexander Yu'
'Minyaev, Mikhail E.'
'Ananikov, Valentine P.'

_publ_section_title
;
 Synthesis and a combined experimental/theoretical structural study of a
 comprehensive set of Pd/NHC complexes with <i>o</i>-, <i>m</i>-, and
 <i>p</i>-halogen-substituted aryl groups (X = F, Cl, Br, CF<sub>3</sub>).
;
_journal_name_full 'Dalton transactions (Cambridge, England : 2003)'
_journal_paper_doi 10.1039/d2dt03665g
_journal_year 2023
_chemical_formula_moiety 'C20 H15 Cl4 N3 Pd'
_chemical_formula_sum 'C20 H15 Cl4 N3 Pd'
_chemical_formula_weight 545.55
_space_group_crystal_system monoclinic
_space_group_IT_number 15
_space_group_name_Hall '-C 2yc'
_space_group_name_H-M_alt 'C 1 2/c 1'
_atom_sites_solution_hydrogens difmap
_atom_sites_solution_primary dual
_atom_sites_solution_secondary difmap
_audit_creation_method SHELXL-2018/3
_audit_update_record
;
2022-10-07 deposited with the CCDC.	2023-02-13 downloaded from the CCDC.
;
_cell_angle_alpha 90
_cell_angle_beta 103.025(2)
_cell_angle_gamma 90
_cell_formula_units_Z 4
_cell_length_a 9.0789(6)
_cell_length_b 14.4880(10)
_cell_length_c 16.3561(12)
_cell_measurement_reflns_used 9237
_cell_measurement_temperature 100(2)
_cell_measurement_theta_max 35.64
_cell_measurement_theta_min 2.56
_cell_volume 2096.0(3)
_computing_cell_refinement 'SAINT (Bruker, 2019)'
_computing_data_collection '<i>APEX3</i> (Bruker, 2019)'
_computing_data_reduction 'SAINT (Bruker, 2019)'
_computing_molecular_graphics 'SHELXTL (Sheldrick, Acta Cryst., 2008, A64, 112-122)'
_computing_publication_material 'SHELXTL (Sheldrick, Acta Cryst., 2008, A64, 112-122)'
_computing_structure_refinement 'SHELXL-2018 (Sheldrick, Acta Cryst., 2015, C71, 3-8)'
_computing_structure_solution 'SHELXT (Sheldrick, Acta Cryst., 2015, A71, 3-8)'
_diffrn_ambient_temperature 100(2)
_diffrn_detector_area_resol_mean 7.31
_diffrn_measured_fraction_theta_full 0.997
_diffrn_measured_fraction_theta_max 0.998
_diffrn_measurement_device_type 'Bruker AXS D8 QUEST, Photon III detector'
_diffrn_measurement_method '\f and \w shutterless scans'
_diffrn_radiation_monochromator graphite
_diffrn_radiation_type MoK\a
_diffrn_radiation_wavelength 0.71073
_diffrn_reflns_av_unetI/netI 0.0125
_diffrn_reflns_Laue_measured_fraction_full 0.997
_diffrn_reflns_Laue_measured_fraction_max 0.998
_diffrn_reflns_limit_h_max 14
_diffrn_reflns_limit_h_min -14
_diffrn_reflns_limit_k_max 23
_diffrn_reflns_limit_k_min 0
_diffrn_reflns_limit_l_max 26
_diffrn_reflns_limit_l_min 0
_diffrn_reflns_number 4887
_diffrn_reflns_point_group_measured_fraction_full 0.997
_diffrn_reflns_point_group_measured_fraction_max 0.998
_diffrn_reflns_theta_full 25.242
_diffrn_reflns_theta_max 35.664
_diffrn_reflns_theta_min 2.698
_diffrn_source 'sealed X-ray tube'
_diffrn_source_current 30
_diffrn_source_power 1.5
_diffrn_source_size '0.6 mm, fine-focus'
_diffrn_source_voltage 50
_exptl_absorpt_coefficient_mu 1.406
_exptl_absorpt_correction_T_max 0.437617
_exptl_absorpt_correction_T_min 0.337528
_exptl_absorpt_correction_type multi-scan
_exptl_absorpt_process_details 'Twinabs (Bruker, 2019)'
_exptl_crystal_colour 'pale yellow'
_exptl_crystal_density_diffrn 1.729
_exptl_crystal_density_method 'not measured'
_exptl_crystal_description block
_exptl_crystal_F_000 1080
_exptl_crystal_size_max 0.361
_exptl_crystal_size_mid 0.354
_exptl_crystal_size_min 0.214
_refine_diff_density_max 0.708
_refine_diff_density_min -0.867
_refine_diff_density_rms 0.080
_refine_ls_extinction_coef 0.00106(15)
_refine_ls_extinction_expression Fc^*^=kFc[1+0.001xFc^2^\l^3^/sin(2\q)]^-1/4^
_refine_ls_extinction_method 'SHELXL-2018/3 (Sheldrick 2018)'
_refine_ls_goodness_of_fit_ref 1.113
_refine_ls_hydrogen_treatment refall
_refine_ls_matrix_type full
_refine_ls_number_parameters 161
_refine_ls_number_reflns 4887
_refine_ls_number_restraints 0
_refine_ls_restrained_S_all 1.113
_refine_ls_R_factor_all 0.0247
_refine_ls_R_factor_gt 0.0222
_refine_ls_shift/su_max 0.002
_refine_ls_shift/su_mean 0.000
_refine_ls_structure_factor_coef Fsqd
_refine_ls_weighting_details 'w=1/[\s^2^(Fo^2^)+(0.0211P)^2^+2.2251P] where P=(Fo^2^+2Fc^2^)/3'
_refine_ls_weighting_scheme calc
_refine_ls_wR_factor_gt 0.0533
_refine_ls_wR_factor_ref 0.0546
_reflns_Friedel_coverage 0.000
_reflns_number_gt 4654
_reflns_number_total 4887
_reflns_threshold_expression 'I > 2\s(I)'
_cod_data_source_file d2dt03665g2.cif
_cod_data_source_block 3e
_cod_original_sg_symbol_H-M 'C 2/c'
_cod_database_code 7712538
_shelx_shelxl_version_number 2018/3
_shelx_space_group_comment
;
The symmetry employed for this shelxl refinement is uniquely defined
by the following loop, which should always be used as a source of
symmetry information in preference to the above space-group names.
They are only intended as comments.
;
_shelx_estimated_absorpt_t_min 0.631
_shelx_estimated_absorpt_t_max 0.753

loop_
_space_group_symop_operation_xyz
'x, y, z'
'-x, y, -z+1/2'
'x+1/2, y+1/2, z'
'-x+1/2, y+1/2, -z+1/2'
'-x, -y, -z'
'x, -y, z-1/2'
'-x+1/2, -y+1/2, -z'
'x+1/2, -y+1/2, z-1/2'

loop_
_atom_site_label
_atom_site_type_symbol
_atom_site_fract_x
_atom_site_fract_y
_atom_site_fract_z
_atom_site_U_iso_or_equiv
_atom_site_adp_type
_atom_site_occupancy
_atom_site_site_symmetry_order
_atom_site_calc_flag
_atom_site_refinement_flags_posn
_atom_site_refinement_flags_adp
_atom_site_refinement_flags_occupancy
_atom_site_disorder_assembly
_atom_site_disorder_group
Pd1 Pd 0.500000 0.46889(2) 0.250000 0.01344(3) Uani 1 2 d S T P . .
Cl1 Cl 0.26573(3) 0.46701(2) 0.28172(2) 0.02471(6) Uani 1 1 d . . . . .
Cl2 Cl 1.08059(4) 0.71978(3) 0.51831(2) 0.03412(8) Uani 1 1 d . . . . .
N1 N 0.57960(10) 0.66220(6) 0.30959(6) 0.01500(14) Uani 1 1 d . . . . .
N2 N 0.500000 0.32669(9) 0.250000 0.0151(2) Uani 1 2 d S T P . .
C1 C 0.500000 0.60448(10) 0.250000 0.0128(2) Uani 1 2 d S T P . .
C2 C 0.55030(13) 0.75426(7) 0.28718(7) 0.01758(18) Uani 1 1 d . . . . .
H2 H 0.596(2) 0.8028(12) 0.3193(11) 0.020(4) Uiso 1 1 d . . . . .
C3 C 0.68254(12) 0.63411(8) 0.38514(7) 0.01673(17) Uani 1 1 d . . . . .
C4 C 0.81476(13) 0.68466(9) 0.41168(7) 0.01954(19) Uani 1 1 d . . . . .
H4 H 0.836(2) 0.7356(13) 0.3810(12) 0.024(4) Uiso 1 1 d . . . . .
C5 C 0.91476(13) 0.65731(10) 0.48515(7) 0.0225(2) Uani 1 1 d . . . . .
C6 C 0.88699(15) 0.58167(10) 0.53144(8) 0.0261(2) Uani 1 1 d . . . . .
H6 H 0.968(2) 0.5628(14) 0.5839(13) 0.031(5) Uiso 1 1 d . . . . .
C7 C 0.75260(17) 0.53315(10) 0.50368(8) 0.0266(2) Uani 1 1 d . . . . .
H7 H 0.733(3) 0.4838(15) 0.5374(15) 0.037(6) Uiso 1 1 d . . . . .
C8 C 0.64908(14) 0.55915(9) 0.43111(7) 0.0217(2) Uani 1 1 d . . . . .
H8 H 0.558(2) 0.5269(13) 0.4147(14) 0.031(5) Uiso 1 1 d . . . . .
C9 C 0.61832(12) 0.27938(8) 0.29535(7) 0.01696(17) Uani 1 1 d . . . . .
H9 H 0.700(2) 0.3175(12) 0.3247(11) 0.020(4) Uiso 1 1 d . . . . .
C10 C 0.62182(13) 0.18411(8) 0.29706(8) 0.01902(18) Uani 1 1 d . . . . .
H10 H 0.703(2) 0.1539(14) 0.3275(13) 0.031(5) Uiso 1 1 d . . . . .
C11 C 0.500000 0.13527(11) 0.250000 0.0202(3) Uani 1 2 d S T P . .
H11 H 0.500000 0.071(2) 0.250000 0.027(6) Uiso 1 2 d S . P . .

loop_
_atom_site_aniso_label
_atom_site_aniso_U_11
_atom_site_aniso_U_22
_atom_site_aniso_U_33
_atom_site_aniso_U_23
_atom_site_aniso_U_13
_atom_site_aniso_U_12
Pd1 0.01321(5) 0.01100(5) 0.01545(5) 0.000 0.00182(3) 0.000
Cl1 0.01971(11) 0.01597(11) 0.04204(17) -0.00072(10) 0.01455(11) 0.00041(9)
Cl2 0.01914(12) 0.0572(2) 0.02301(14) -0.00583(14) -0.00162(10) -0.00765(13)
N1 0.0150(3) 0.0131(3) 0.0160(3) -0.0007(3) 0.0015(3) -0.0002(3)
N2 0.0151(5) 0.0122(5) 0.0171(5) 0.000 0.0015(4) 0.000
C1 0.0120(5) 0.0128(5) 0.0136(5) 0.000 0.0025(4) 0.000
C2 0.0194(4) 0.0125(4) 0.0200(4) -0.0007(3) 0.0028(3) -0.0003(3)
C3 0.0165(4) 0.0177(4) 0.0152(4) -0.0015(3) 0.0021(3) 0.0010(3)
C4 0.0169(4) 0.0246(5) 0.0163(4) -0.0021(4) 0.0020(3) -0.0009(4)
C5 0.0163(4) 0.0327(6) 0.0169(4) -0.0050(4) 0.0004(3) 0.0011(4)
C6 0.0263(5) 0.0320(6) 0.0174(5) -0.0007(4) -0.0008(4) 0.0064(5)
C7 0.0334(6) 0.0255(6) 0.0183(5) 0.0029(4) 0.0001(4) 0.0027(5)
C8 0.0252(5) 0.0201(5) 0.0180(4) 0.0012(4) 0.0013(4) -0.0007(4)
C9 0.0155(4) 0.0148(4) 0.0189(4) 0.0005(3) 0.0004(3) 0.0008(3)
C10 0.0177(4) 0.0151(4) 0.0233(5) 0.0021(4) 0.0025(4) 0.0024(3)
C11 0.0197(6) 0.0126(6) 0.0286(8) 0.000 0.0058(6) 0.000

loop_
_atom_type_symbol
_atom_type_description
_atom_type_scat_dispersion_real
_atom_type_scat_dispersion_imag
_atom_type_scat_source
C C 0.0033 0.0016 'International Tables Vol C Tables 4.2.6.8 and 6.1.1.4'
H H 0.0000 0.0000 'International Tables Vol C Tables 4.2.6.8 and 6.1.1.4'
N N 0.0061 0.0033 'International Tables Vol C Tables 4.2.6.8 and 6.1.1.4'
Cl Cl 0.1484 0.1585 'International Tables Vol C Tables 4.2.6.8 and 6.1.1.4'
Pd Pd -0.9988 1.0072 'International Tables Vol C Tables 4.2.6.8 and 6.1.1.4'

loop_
_geom_angle_atom_site_label_1
_geom_angle_atom_site_label_2
_geom_angle_atom_site_label_3
_geom_angle
_geom_angle_site_symmetry_1
_geom_angle_site_symmetry_3
_geom_angle_publ_flag
C1 Pd1 N2 180.0 . . ?
C1 Pd1 Cl1 90.678(7) . . ?
N2 Pd1 Cl1 89.322(7) . . ?
C1 Pd1 Cl1 90.677(7) . 2_655 ?
N2 Pd1 Cl1 89.323(7) . 2_655 ?
Cl1 Pd1 Cl1 178.645(15) . 2_655 ?
C1 N1 C2 111.14(9) . . ?
C1 N1 C3 125.57(9) . . ?
C2 N1 C3 123.28(9) . . ?
C9 N2 C9 118.83(13) 2_655 . ?
C9 N2 Pd1 120.59(7) 2_655 . ?
C9 N2 Pd1 120.58(7) . . ?
N1 C1 N1 104.22(12) 2_655 . ?
N1 C1 Pd1 127.89(6) 2_655 . ?
N1 C1 Pd1 127.89(6) . . ?
C2 C2 N1 106.75(6) 2_655 . ?
C2 C2 H2 130.1(11) 2_655 . ?
N1 C2 H2 123.1(11) . . ?
C4 C3 C8 121.36(10) . . ?
C4 C3 N1 118.05(10) . . ?
C8 C3 N1 120.58(10) . . ?
C3 C4 C5 118.02(11) . . ?
C3 C4 H4 121.2(12) . . ?
C5 C4 H4 120.8(12) . . ?
C6 C5 C4 122.23(11) . . ?
C6 C5 Cl2 119.54(9) . . ?
C4 C5 Cl2 118.23(10) . . ?
C5 C6 C7 118.33(11) . . ?
C5 C6 H6 118.8(12) . . ?
C7 C6 H6 122.9(12) . . ?
C8 C7 C6 121.06(13) . . ?
C8 C7 H7 121.4(14) . . ?
C6 C7 H7 117.5(14) . . ?
C7 C8 C3 118.99(12) . . ?
C7 C8 H8 119.6(13) . . ?
C3 C8 H8 121.4(13) . . ?
N2 C9 C10 122.11(10) . . ?
N2 C9 H9 114.3(11) . . ?
C10 C9 H9 123.6(11) . . ?
C9 C10 C11 119.07(11) . . ?
C9 C10 H10 120.4(13) . . ?
C11 C10 H10 120.5(13) . . ?
C10 C11 C10 118.80(15) . 2_655 ?
C10 C11 H11 120.60(7) . . ?
C10 C11 H11 120.60(7) 2_655 . ?

loop_
_geom_bond_atom_site_label_1
_geom_bond_atom_site_label_2
_geom_bond_distance
_geom_bond_site_symmetry_2
_geom_bond_publ_flag
Pd1 C1 1.9645(14) . ?
Pd1 N2 2.0601(13) . ?
Pd1 Cl1 2.3002(3) . ?
Pd1 Cl1 2.3002(3) 2_655 ?
Cl2 C5 1.7355(13) . ?
N1 C1 1.3616(12) . ?
N1 C2 1.3928(14) . ?
N1 C3 1.4302(14) . ?
N2 C9 1.3471(12) 2_655 ?
N2 C9 1.3471(12) . ?
C2 C2 1.346(2) 2_655 ?
C2 H2 0.920(18) . ?
C3 C4 1.3896(16) . ?
C3 C8 1.3929(17) . ?
C4 C5 1.3904(16) . ?
C4 H4 0.938(19) . ?
C5 C6 1.387(2) . ?
C6 C7 1.393(2) . ?
C6 H6 1.03(2) . ?
C7 C8 1.3896(18) . ?
C7 H7 0.95(2) . ?
C8 H8 0.94(2) . ?
C9 C10 1.3808(16) . ?
C9 H9 0.960(18) . ?
C10 C11 1.3902(14) . ?
C10 H10 0.91(2) . ?
C11 H11 0.93(3) . ?

loop_
_geom_torsion_atom_site_label_1
_geom_torsion_atom_site_label_2
_geom_torsion_atom_site_label_3
_geom_torsion_atom_site_label_4
_geom_torsion
_geom_torsion_site_symmetry_1
_geom_torsion_site_symmetry_2
_geom_torsion_site_symmetry_3
_geom_torsion_site_symmetry_4
_geom_torsion_publ_flag
C2 N1 C1 N1 -0.22(6) . . . 2_655 ?
C3 N1 C1 N1 -179.21(12) . . . 2_655 ?
C2 N1 C1 Pd1 179.78(6) . . . . ?
C3 N1 C1 Pd1 0.79(12) . . . . ?
C1 N1 C2 C2 0.58(15) . . . 2_655 ?
C3 N1 C2 C2 179.60(12) . . . 2_655 ?
C1 N1 C3 C4 140.71(10) . . . . ?
C2 N1 C3 C4 -38.17(15) . . . . ?
C1 N1 C3 C8 -40.36(15) . . . . ?
C2 N1 C3 C8 140.77(12) . . . . ?
C8 C3 C4 C5 1.06(17) . . . . ?
N1 C3 C4 C5 179.99(10) . . . . ?
C3 C4 C5 C6 0.56(18) . . . . ?
C3 C4 C5 Cl2 179.65(9) . . . . ?
C4 C5 C6 C7 -1.3(2) . . . . ?
Cl2 C5 C6 C7 179.60(11) . . . . ?
C5 C6 C7 C8 0.5(2) . . . . ?
C6 C7 C8 C3 1.1(2) . . . . ?
C4 C3 C8 C7 -1.87(18) . . . . ?
N1 C3 C8 C7 179.23(11) . . . . ?
C9 N2 C9 C10 -0.27(8) 2_655 . . . ?
Pd1 N2 C9 C10 179.73(8) . . . . ?
N2 C9 C10 C11 0.53(16) . . . . ?
C9 C10 C11 C10 -0.25(8) . . . 2_655 ?
